data_8105889
loop_
_publ_author_name
'Li, Guo-Qiang'
'Zhao, Yi-Ting'
'Xu, Qing-Peng'
'Tian, Hai-Yan'
'Guo, Peng-ran'
'Wu, Fu-wang'

_publ_section_title
;
 Isolation and crystal structure of bufotalinin --- methanol (1/1),
 C25H34O7
;
_journal_issue 5
_journal_name_full 'Zeitschrift f\"ur Kristallographie - New Crystal Structures'
_journal_page_first 911
_journal_page_last 913
_journal_paper_doi 10.1515/ncrs-2019-0138
_journal_volume 234
_journal_year 2019
_chemical_absolute_configuration rm
_chemical_formula_moiety 'C24 H30 O6, C H4 O'
_chemical_formula_sum 'C25 H34 O7'
_chemical_formula_weight 446.52
_space_group_crystal_system monoclinic
_space_group_IT_number 4
_space_group_name_Hall 'P 2yb'
_space_group_name_H-M_alt 'P 1 21 1'
_atom_sites_solution_hydrogens mixed
_atom_sites_solution_primary direct
_cell_angle_alpha 90
_cell_angle_beta 101.264(2)
_cell_angle_gamma 90
_cell_formula_units_Z 2
_cell_length_a 9.24730(10)
_cell_length_b 9.9061(2)
_cell_length_c 12.5907(2)
_cell_measurement_reflns_used 11687
_cell_measurement_temperature 173
_cell_measurement_theta_max 62.8430
_cell_measurement_theta_min 4.4510
_cell_volume 1131.15(3)
_computing_cell_refinement
;
CrysAlisPro, Agilent Technologies,
Version 1.171.37.35 (release 13-08-2014 CrysAlis171 .NET)
(compiled Aug 13 2014,18:06:01)
;
_computing_data_collection
;
CrysAlisPro, Agilent Technologies,
Version 1.171.37.35 (release 13-08-2014 CrysAlis171 .NET)
(compiled Aug 13 2014,18:06:01)
;
_computing_data_reduction
;
CrysAlisPro, Agilent Technologies,
Version 1.171.37.35 
;
_computing_molecular_graphics 'Olex2 (Dolomanov et al., 2009)[1]'
_computing_publication_material 'Olex2 (Dolomanov et al., 2009)[1]'
_computing_structure_refinement 'ShelXL (Sheldrick, 2008)[2]'
_computing_structure_solution 'ShelXS (Sheldrick, 2008)[2]'
_diffrn_ambient_environment N~2~
_diffrn_ambient_temperature 173
_diffrn_detector 'CCD plate'
_diffrn_detector_area_resol_mean 16.0288
_diffrn_detector_type Sapphire3
_diffrn_measured_fraction_theta_full 0.985
_diffrn_measured_fraction_theta_max 0.985
_diffrn_measurement_details
;
#__ type_ start__ end____ width___ exp.time_
  1 omega -109.00  -57.00   1.0000    1.0000
omega____ theta____ kappa____ phi______ frames
    -      -32.8684 -178.0000    0.0000 52

#__ type_ start__ end____ width___ exp.time_
  2 omega -109.00  -53.00   1.0000    1.0000
omega____ theta____ kappa____ phi______ frames
    -      -32.8684  178.0000 -120.0000 56

#__ type_ start__ end____ width___ exp.time_
  3 omega   12.00  102.00   1.0000    1.0000
omega____ theta____ kappa____ phi______ frames
    -       32.8684   57.0000   90.0000 90

#__ type_ start__ end____ width___ exp.time_
  4 omega   12.00  102.00   1.0000    1.0000
omega____ theta____ kappa____ phi______ frames
    -       32.8684   57.0000 -180.0000 90

#__ type_ start__ end____ width___ exp.time_
  5 omega  -25.00   75.00   1.0000    1.0000
omega____ theta____ kappa____ phi______ frames
    -       32.8684  -99.0000  -30.0000 100

#__ type_ start__ end____ width___ exp.time_
  6 omega  -40.00   58.00   1.0000    1.0000
omega____ theta____ kappa____ phi______ frames
    -       32.8684  -38.0000   30.0000 98

#__ type_ start__ end____ width___ exp.time_
  7 omega   12.00  102.00   1.0000    1.0000
omega____ theta____ kappa____ phi______ frames
    -       32.8684   57.0000  120.0000 90

#__ type_ start__ end____ width___ exp.time_
  8 omega   69.00  159.00   1.0000    1.0000
omega____ theta____ kappa____ phi______ frames
    -       90.5000   61.0000 -180.0000 90

#__ type_ start__ end____ width___ exp.time_
  9 omega   69.00  159.00   1.0000    1.0000
omega____ theta____ kappa____ phi______ frames
    -       90.5000   61.0000   60.0000 90

#__ type_ start__ end____ width___ exp.time_
 10 omega   18.00   90.00   1.0000    1.0000
omega____ theta____ kappa____ phi______ frames
    -       90.5000 -111.0000 -180.0000 72

#__ type_ start__ end____ width___ exp.time_
 11 omega   79.00  163.00   1.0000    1.0000
omega____ theta____ kappa____ phi______ frames
    -       90.5000  111.0000   30.0000 84

#__ type_ start__ end____ width___ exp.time_
 12 omega   60.00  161.00   1.0000    1.0000
omega____ theta____ kappa____ phi______ frames
    -       90.5000   77.0000   90.0000 101

#__ type_ start__ end____ width___ exp.time_
 13 omega   19.00   77.00   1.0000    1.0000
omega____ theta____ kappa____ phi______ frames
    -       90.5000  -45.0000  -30.0000 58

#__ type_ start__ end____ width___ exp.time_
 14 omega   67.00  162.00   1.0000    1.0000
omega____ theta____ kappa____ phi______ frames
    -       90.5000   45.0000 -150.0000 95

#__ type_ start__ end____ width___ exp.time_
 15 omega   60.00  161.00   1.0000    1.0000
omega____ theta____ kappa____ phi______ frames
    -       90.5000   77.0000  150.0000 101

#__ type_ start__ end____ width___ exp.time_
 16 omega   60.00  161.00   1.0000    1.0000
omega____ theta____ kappa____ phi______ frames
    -       90.5000   77.0000  120.0000 101

#__ type_ start__ end____ width___ exp.time_
 17 omega   69.00  159.00   1.0000    1.0000
omega____ theta____ kappa____ phi______ frames
    -       90.5000   61.0000  150.0000 90

#__ type_ start__ end____ width___ exp.time_
 18 omega   69.00  159.00   1.0000    1.0000
omega____ theta____ kappa____ phi______ frames
    -       90.5000   61.0000  120.0000 90

#__ type_ start__ end____ width___ exp.time_
 19 omega   22.00  112.00   1.0000    1.0000
omega____ theta____ kappa____ phi______ frames
    -       90.5000  -61.0000  -60.0000 90

#__ type_ start__ end____ width___ exp.time_
 20 omega   35.00  134.00   1.0000    1.0000
omega____ theta____ kappa____ phi______ frames
    -       90.5000  178.0000  150.0000 99

#__ type_ start__ end____ width___ exp.time_
 21 omega   67.00  162.00   1.0000    1.0000
omega____ theta____ kappa____ phi______ frames
    -       90.5000   45.0000   90.0000 95

#__ type_ start__ end____ width___ exp.time_
 22 omega   18.00   90.00   1.0000    1.0000
omega____ theta____ kappa____ phi______ frames
    -       90.5000 -111.0000 -150.0000 72

#__ type_ start__ end____ width___ exp.time_
 23 omega   67.00  162.00   1.0000    1.0000
omega____ theta____ kappa____ phi______ frames
    -       90.5000   45.0000 -180.0000 95

#__ type_ start__ end____ width___ exp.time_
 24 omega   61.00  160.00   1.0000    1.0000
omega____ theta____ kappa____ phi______ frames
    -       90.5000   76.0000 -166.0000 99

#__ type_ start__ end____ width___ exp.time_
 25 omega   18.00   69.00   1.0000    1.0000
omega____ theta____ kappa____ phi______ frames
    -       90.5000  -30.0000  120.0000 51

#__ type_ start__ end____ width___ exp.time_
 26 omega   19.00   77.00   1.0000    1.0000
omega____ theta____ kappa____ phi______ frames
    -       90.5000  -45.0000 -180.0000 58

#__ type_ start__ end____ width___ exp.time_
 27 omega   18.00   69.00   1.0000    1.0000
omega____ theta____ kappa____ phi______ frames
    -       90.5000  -30.0000 -150.0000 51

#__ type_ start__ end____ width___ exp.time_
 28 omega   79.00  163.00   1.0000    1.0000
omega____ theta____ kappa____ phi______ frames
    -       90.5000  111.0000   60.0000 84

#__ type_ start__ end____ width___ exp.time_
 29 omega   19.00  129.00   1.0000    1.0000
omega____ theta____ kappa____ phi______ frames
    -       90.5000  -93.0000 -132.5576 110

#__ type_ start__ end____ width___ exp.time_
 30 omega   67.00  162.00   1.0000    1.0000
omega____ theta____ kappa____ phi______ frames
    -       90.5000   45.0000  120.0000 95

#__ type_ start__ end____ width___ exp.time_
 31 omega   17.00  163.00   1.0000    1.0000
omega____ theta____ kappa____ phi______ frames
    -       90.5000   -8.0000  -76.2661 146

#__ type_ start__ end____ width___ exp.time_
 32 omega   35.00  109.00   1.0000    1.0000
omega____ theta____ kappa____ phi______ frames
    -       32.8684  178.0000  -60.0000 74

#__ type_ start__ end____ width___ exp.time_
 33 omega    3.00  103.00   1.0000    1.0000
omega____ theta____ kappa____ phi______ frames
    -       32.8684   77.0000 -120.0000 100

#__ type_ start__ end____ width___ exp.time_
 34 omega    3.00  103.00   1.0000    1.0000
omega____ theta____ kappa____ phi______ frames
    -       32.8684   77.0000  -30.0000 100

#__ type_ start__ end____ width___ exp.time_
 35 omega   32.00  109.00   1.0000    1.0000
omega____ theta____ kappa____ phi______ frames
    -       32.8684 -178.0000 -120.0000 77

#__ type_ start__ end____ width___ exp.time_
 36 omega    3.00  103.00   1.0000    1.0000
omega____ theta____ kappa____ phi______ frames
    -       32.8684   77.0000 -180.0000 100

#__ type_ start__ end____ width___ exp.time_
 37 omega    3.00  103.00   1.0000    1.0000
omega____ theta____ kappa____ phi______ frames
    -       32.8684   77.0000   90.0000 100

#__ type_ start__ end____ width___ exp.time_
 38 omega    3.00  103.00   1.0000    1.0000
omega____ theta____ kappa____ phi______ frames
    -       32.8684   77.0000   30.0000 100

#__ type_ start__ end____ width___ exp.time_
 39 omega   19.00   77.00   1.0000    1.0000
omega____ theta____ kappa____ phi______ frames
    -       90.5000  -45.0000   60.0000 58

#__ type_ start__ end____ width___ exp.time_
 40 omega   61.00  163.00   1.0000    1.0000
omega____ theta____ kappa____ phi______ frames
    -       90.5000   30.0000    0.0000 102
;
_diffrn_measurement_device 'four-circle diffractometer'
_diffrn_measurement_device_type 'Gemini S ultra'
_diffrn_measurement_method '\w scans'
_diffrn_orient_matrix_UB_11 -0.1021964000
_diffrn_orient_matrix_UB_12 0.0674976000
_diffrn_orient_matrix_UB_13 0.0674064000
_diffrn_orient_matrix_UB_21 -0.1356138000
_diffrn_orient_matrix_UB_22 -0.0550133000
_diffrn_orient_matrix_UB_23 -0.0791184000
_diffrn_orient_matrix_UB_31 0.0044775000
_diffrn_orient_matrix_UB_32 -0.1288370000
_diffrn_orient_matrix_UB_33 0.0690448000
_diffrn_radiation_monochromator mirror
_diffrn_radiation_probe x-ray
_diffrn_radiation_type CuK\a
_diffrn_radiation_wavelength 1.54178
_diffrn_reflns_av_R_equivalents 0.0261
_diffrn_reflns_av_unetI/netI 0.0148
_diffrn_reflns_Laue_measured_fraction_full 0.985
_diffrn_reflns_Laue_measured_fraction_max 0.985
_diffrn_reflns_limit_h_max 10
_diffrn_reflns_limit_h_min -10
_diffrn_reflns_limit_k_max 11
_diffrn_reflns_limit_k_min -11
_diffrn_reflns_limit_l_max 14
_diffrn_reflns_limit_l_min -14
_diffrn_reflns_number 17729
_diffrn_reflns_point_group_measured_fraction_full 0.974
_diffrn_reflns_point_group_measured_fraction_max 0.974
_diffrn_reflns_theta_full 62.768
_diffrn_reflns_theta_max 62.768
_diffrn_reflns_theta_min 3.579
_diffrn_source 'sealed X-ray tube'
_diffrn_source_type 'Enhance Ultra (Cu) X-ray Source'
_exptl_absorpt_coefficient_mu 0.778
_exptl_absorpt_correction_T_max 1.00000
_exptl_absorpt_correction_T_min 0.57127
_exptl_absorpt_correction_type multi-scan
_exptl_absorpt_process_details
;
CrysAlisPro, Agilent Technologies,
Version 1.171.37.35 
Empirical absorption correction using spherical harmonics,
 implemented in SCALE3 ABSPACK scaling algorithm.
;
_exptl_crystal_colour 'clear light colourless'
_exptl_crystal_colour_lustre clear
_exptl_crystal_colour_modifier light
_exptl_crystal_colour_primary colourless
_exptl_crystal_density_diffrn 1.311
_exptl_crystal_description block
_exptl_crystal_F_000 480
_exptl_crystal_size_max 0.28
_exptl_crystal_size_mid 0.26
_exptl_crystal_size_min 0.2
_refine_diff_density_max 0.629
_refine_diff_density_min -0.345
_refine_diff_density_rms 0.037
_refine_ls_abs_structure_details
;
 Flack x determined using 1593 quotients [(I+)-(I-)]/[(I+)+(I-)]
 (Parsons, Flack and Wagner, Acta Cryst. B69 (2013) 249-259).
;
_refine_ls_abs_structure_Flack -0.01(6)
_refine_ls_extinction_coef .
_refine_ls_extinction_method none
_refine_ls_goodness_of_fit_ref 1.066
_refine_ls_hydrogen_treatment mixed
_refine_ls_matrix_type full
_refine_ls_number_parameters 297
_refine_ls_number_reflns 3544
_refine_ls_number_restraints 1
_refine_ls_restrained_S_all 1.066
_refine_ls_R_factor_all 0.0383
_refine_ls_R_factor_gt 0.0380
_refine_ls_shift/su_max 0.007
_refine_ls_shift/su_mean 0.001
_refine_ls_structure_factor_coef Fsqd
_refine_ls_weighting_details 'w=1/[\s^2^(Fo^2^)+(0.0595P)^2^+0.4033P] where P=(Fo^2^+2Fc^2^)/3'
_refine_ls_weighting_scheme calc
_refine_ls_wR_factor_gt 0.1022
_refine_ls_wR_factor_ref 0.1025
_reflns_Friedel_coverage 0.856
_reflns_Friedel_fraction_full 0.962
_reflns_Friedel_fraction_max 0.962
_reflns_number_gt 3516
_reflns_number_total 3544
_reflns_threshold_expression 'I > 2\s(I)'
_cod_data_source_file suppl_ncrs-2019-0138_suppl.cif
_cod_data_source_block t_e-56-63
_cod_database_code 8105889
_shelx_space_group_comment
;
The symmetry employed for this shelxl refinement is uniquely defined
by the following loop, which should always be used as a source of
symmetry information in preference to the above space-group names.
They are only intended as comments.
;
_reflns_odcompleteness_completeness 95.85
_reflns_odcompleteness_iscentric 1
_reflns_odcompleteness_theta 63.60
_olex2_refinement_description
;
1. Fixed Uiso
 At 1.2 times of:
  All C(H) groups, All C(H,H) groups
 At 1.5 times of:
  All C(H,H,H) groups, All O(H) groups
2.a Ternary CH refined with riding coordinates:
 C3(H3), C8(H8), C9(H9), C15(H15), C17(H17)
2.b Secondary CH2 refined with riding coordinates:
 C1(H1A,H1B), C2(H2A,H2B), C4(H4A,H4B), C6(H6A,H6B), C7(H7A,H7B), C11(H11A,
 H11B), C12(H12A,H12B), C16(H16A,H16B)
2.c Aromatic/amide H refined with riding coordinates:
 C19(H19), C21(H21), C22(H22), C23(H23)
2.d Idealised Me refined as rotating group:
 C18(H18A,H18B,H18C), C25(H25A,H25B,H25C)
2.e Idealised tetrahedral OH refined as rotating group:
 O2(H2), O7(H7)
;
_olex2_date_sample_data_collection 1451349839.22
_olex2_submission_special_instructions 'No special instructions were received'

loop_
_space_group_symop_operation_xyz
'x, y, z'
'-x, y+1/2, -z'

loop_
_atom_site_label
_atom_site_type_symbol
_atom_site_fract_x
_atom_site_fract_y
_atom_site_fract_z
_atom_site_U_iso_or_equiv
_atom_site_adp_type
_atom_site_occupancy
_atom_site_site_symmetry_order
_atom_site_calc_flag
_atom_site_refinement_flags_posn
_atom_site_refinement_flags_adp
_atom_site_refinement_flags_occupancy
_atom_site_disorder_assembly
_atom_site_disorder_group
O1 O 0.0734(3) 1.0505(3) -0.06854(19) 0.0414(6) Uani 1 1 d . . . . .
H1 H -0.023(7) 1.091(7) -0.077(5) 0.098(19) Uiso 1 1 d . . . . .
O2 O 0.2639(2) 0.8830(2) 0.04728(17) 0.0330(5) Uani 1 1 d . . . . .
H2 H 0.1813 0.9098 0.0138 0.049 Uiso 1 1 calc GR . . . .
O3 O 0.8950(2) 1.1349(2) 0.27709(15) 0.0309(5) Uani 1 1 d . . . . .
O4 O 0.2733(3) 0.9575(3) 0.3296(2) 0.0546(7) Uani 1 1 d . . . . .
O5 O 1.1480(3) 1.3115(3) 0.67529(18) 0.0419(6) Uani 1 1 d . . . . .
O6 O 1.3620(3) 1.2062(3) 0.72423(19) 0.0484(6) Uani 1 1 d . . . . .
C1 C 0.1910(3) 1.1351(3) 0.1577(2) 0.0317(7) Uani 1 1 d . . . . .
H1A H 0.1125 1.0656 0.1475 0.038 Uiso 1 1 calc R . . . .
H1B H 0.1838 1.1873 0.2235 0.038 Uiso 1 1 calc R . . . .
C2 C 0.1638(3) 1.2303(3) 0.0600(3) 0.0363(7) Uani 1 1 d . . . . .
H2A H 0.0635 1.2689 0.0513 0.044 Uiso 1 1 calc R . . . .
H2B H 0.2354 1.3057 0.0733 0.044 Uiso 1 1 calc R . . . .
C3 C 0.1792(4) 1.1577(3) -0.0432(2) 0.0351(7) Uani 1 1 d . . . . .
H3 H 0.1664 1.2234 -0.1046 0.042 Uiso 1 1 calc R . . . .
C4 C 0.3304(3) 1.0925(3) -0.0286(2) 0.0296(7) Uani 1 1 d . . . . .
H4A H 0.4061 1.1644 -0.0192 0.035 Uiso 1 1 calc R . . . .
H4B H 0.3372 1.0421 -0.0953 0.035 Uiso 1 1 calc R . . . .
C5 C 0.3647(3) 0.9964(3) 0.0677(2) 0.0256(6) Uani 1 1 d . . . . .
C6 C 0.5187(3) 0.9367(3) 0.0758(2) 0.0302(7) Uani 1 1 d . . . . .
H6A H 0.5282 0.8563 0.1234 0.036 Uiso 1 1 calc R . . . .
H6B H 0.5304 0.9065 0.0030 0.036 Uiso 1 1 calc R . . . .
C7 C 0.6421(3) 1.0358(4) 0.1202(2) 0.0312(7) Uani 1 1 d . . . . .
H7A H 0.6399 1.1123 0.0693 0.037 Uiso 1 1 calc R . . . .
H7B H 0.7387 0.9901 0.1272 0.037 Uiso 1 1 calc R . . . .
C8 C 0.6230(3) 1.0883(3) 0.2306(2) 0.0249(6) Uani 1 1 d . . . . .
H8 H 0.6205 1.0082 0.2786 0.030 Uiso 1 1 calc R . . . .
C9 C 0.4736(3) 1.1625(3) 0.2205(2) 0.0243(6) Uani 1 1 d . . . . .
H9 H 0.4718 1.2364 0.1661 0.029 Uiso 1 1 calc R . . . .
C10 C 0.3428(3) 1.0640(3) 0.1755(2) 0.0249(6) Uani 1 1 d . . . . .
C11 C 0.4597(3) 1.2286(3) 0.3279(2) 0.0305(7) Uani 1 1 d . . . . .
H11A H 0.3692 1.2846 0.3164 0.037 Uiso 1 1 calc R . . . .
H11B H 0.4488 1.1571 0.3807 0.037 Uiso 1 1 calc R . . . .
C12 C 0.5918(3) 1.3170(3) 0.3756(3) 0.0337(7) Uani 1 1 d . . . . .
H12A H 0.5771 1.3544 0.4456 0.040 Uiso 1 1 calc R . . . .
H12B H 0.5970 1.3937 0.3261 0.040 Uiso 1 1 calc R . . . .
C13 C 0.7393(3) 1.2390(3) 0.3936(2) 0.0272(6) Uani 1 1 d . . . . .
C14 C 0.7476(3) 1.1778(3) 0.2846(2) 0.0264(6) Uani 1 1 d . . . . .
C15 C 0.8403(3) 1.2640(4) 0.2313(3) 0.0347(7) Uani 1 1 d . . . . .
H15 H 0.8160 1.2758 0.1509 0.042 Uiso 1 1 calc R . . . .
C16 C 0.8972(4) 1.3815(4) 0.3022(3) 0.0392(8) Uani 1 1 d . . . . .
H16A H 0.8442 1.4653 0.2751 0.047 Uiso 1 1 calc R . . . .
H16B H 1.0039 1.3948 0.3046 0.047 Uiso 1 1 calc R . . . .
C17 C 0.8683(3) 1.3443(3) 0.4158(2) 0.0307(7) Uani 1 1 d . . . . .
H17 H 0.8293 1.4271 0.4459 0.037 Uiso 1 1 calc R . . . .
C18 C 0.7484(3) 1.1350(3) 0.4840(2) 0.0329(7) Uani 1 1 d . . . . .
H18A H 0.7476 1.1813 0.5526 0.049 Uiso 1 1 calc GR . . . .
H18B H 0.8398 1.0830 0.4899 0.049 Uiso 1 1 calc GR . . . .
H18C H 0.6636 1.0739 0.4674 0.049 Uiso 1 1 calc GR . . . .
C19 C 0.3435(3) 0.9536(4) 0.2589(2) 0.0327(7) Uani 1 1 d . . . . .
H19 H 0.4031 0.8764 0.2549 0.039 Uiso 1 1 calc R . . . .
C20 C 1.0066(3) 1.3021(3) 0.4951(2) 0.0285(6) Uani 1 1 d . . . . .
C21 C 1.0272(3) 1.3449(4) 0.5990(3) 0.0356(7) Uani 1 1 d . . . . .
H21 H 0.9540 1.4008 0.6198 0.043 Uiso 1 1 calc R . . . .
C22 C 1.1207(3) 1.2213(3) 0.4674(2) 0.0315(7) Uani 1 1 d . . . . .
H22 H 1.1117 1.1894 0.3952 0.038 Uiso 1 1 calc R . . . .
C23 C 1.2416(3) 1.1892(3) 0.5418(2) 0.0287(6) Uani 1 1 d . . . . .
H23 H 1.3167 1.1364 0.5204 0.034 Uiso 1 1 calc R . . . .
C24 C 1.2598(3) 1.2321(3) 0.6514(3) 0.0332(7) Uani 1 1 d . . . . .
O7 O 1.7878(4) 1.1263(4) 0.8885(3) 0.0737(10) Uani 1 1 d . . . . .
H7 H 1.7853 1.2111 0.8894 0.111 Uiso 1 1 calc GR . . . .
C25 C 1.7137(6) 1.0812(5) 0.7918(4) 0.0723(14) Uani 1 1 d . . . . .
H25A H 1.7357 1.1393 0.7340 0.108 Uiso 1 1 calc GR . . . .
H25B H 1.6076 1.0832 0.7910 0.108 Uiso 1 1 calc GR . . . .
H25C H 1.7442 0.9885 0.7803 0.108 Uiso 1 1 calc GR . . . .

loop_
_atom_site_aniso_label
_atom_site_aniso_U_11
_atom_site_aniso_U_22
_atom_site_aniso_U_33
_atom_site_aniso_U_23
_atom_site_aniso_U_13
_atom_site_aniso_U_12
O1 0.0324(12) 0.0438(14) 0.0410(13) -0.0107(11) -0.0097(10) 0.0044(11)
O2 0.0339(11) 0.0289(11) 0.0337(11) -0.0026(9) 0.0005(9) -0.0051(9)
O3 0.0213(9) 0.0433(12) 0.0286(10) 0.0022(9) 0.0065(8) 0.0017(9)
O4 0.0577(16) 0.0675(18) 0.0434(14) 0.0093(13) 0.0219(13) -0.0071(14)
O5 0.0395(12) 0.0529(15) 0.0298(11) -0.0102(10) -0.0018(9) 0.0006(11)
O6 0.0404(13) 0.0597(16) 0.0382(13) -0.0014(12) -0.0094(11) 0.0035(12)
C1 0.0229(14) 0.0435(18) 0.0277(15) -0.0083(14) 0.0026(11) 0.0017(14)
C2 0.0280(15) 0.0355(18) 0.0415(18) -0.0048(14) -0.0026(13) 0.0075(13)
C3 0.0408(17) 0.0327(17) 0.0281(15) 0.0014(13) -0.0025(13) 0.0053(14)
C4 0.0331(15) 0.0317(16) 0.0225(14) -0.0008(12) 0.0021(12) -0.0017(12)
C5 0.0266(14) 0.0262(15) 0.0232(14) -0.0030(12) 0.0028(11) -0.0025(11)
C6 0.0326(15) 0.0323(17) 0.0251(14) -0.0069(12) 0.0041(12) 0.0057(13)
C7 0.0249(14) 0.0429(18) 0.0261(15) -0.0070(13) 0.0060(12) 0.0053(13)
C8 0.0227(14) 0.0300(15) 0.0221(14) -0.0014(12) 0.0050(11) 0.0028(11)
C9 0.0225(13) 0.0270(15) 0.0233(13) -0.0009(11) 0.0041(10) 0.0016(11)
C10 0.0226(13) 0.0298(16) 0.0218(14) -0.0038(11) 0.0030(11) -0.0002(12)
C11 0.0247(14) 0.0377(18) 0.0291(15) -0.0066(14) 0.0053(11) 0.0028(13)
C12 0.0304(16) 0.0359(17) 0.0332(16) -0.0085(14) 0.0022(12) 0.0011(14)
C13 0.0285(15) 0.0282(16) 0.0239(14) -0.0026(12) 0.0024(11) -0.0016(12)
C14 0.0227(13) 0.0324(16) 0.0239(14) 0.0016(12) 0.0039(11) 0.0036(12)
C15 0.0280(15) 0.0466(19) 0.0286(15) 0.0094(13) 0.0030(12) -0.0055(14)
C16 0.0341(16) 0.0423(19) 0.0371(18) 0.0131(15) -0.0029(14) -0.0095(14)
C17 0.0285(15) 0.0278(16) 0.0332(16) 0.0026(13) -0.0008(12) -0.0019(12)
C18 0.0335(15) 0.0403(18) 0.0251(14) -0.0007(13) 0.0064(12) -0.0054(14)
C19 0.0307(15) 0.0391(17) 0.0279(15) -0.0016(13) 0.0048(12) -0.0070(13)
C20 0.0261(14) 0.0277(15) 0.0299(15) 0.0008(13) 0.0016(11) -0.0055(12)
C21 0.0298(15) 0.0403(19) 0.0346(17) -0.0091(14) 0.0008(12) 0.0012(13)
C22 0.0286(15) 0.0412(17) 0.0243(14) -0.0024(13) 0.0046(12) -0.0031(13)
C23 0.0254(14) 0.0347(16) 0.0256(14) -0.0012(12) 0.0038(11) 0.0015(12)
C24 0.0298(15) 0.0359(17) 0.0320(16) -0.0004(14) 0.0015(13) -0.0056(13)
O7 0.0571(17) 0.066(2) 0.085(2) -0.0322(18) -0.0187(15) 0.0260(16)
C25 0.081(3) 0.058(3) 0.063(3) -0.018(2) -0.023(2) 0.025(2)

loop_
_atom_type_symbol
_atom_type_description
_atom_type_scat_dispersion_real
_atom_type_scat_dispersion_imag
_atom_type_scat_source
C C 0.0181 0.0091 'International Tables Vol C Tables 4.2.6.8 and 6.1.1.4'
H H 0.0000 0.0000 'International Tables Vol C Tables 4.2.6.8 and 6.1.1.4'
O O 0.0492 0.0322 'International Tables Vol C Tables 4.2.6.8 and 6.1.1.4'

loop_
_geom_angle_atom_site_label_1
_geom_angle_atom_site_label_2
_geom_angle_atom_site_label_3
_geom_angle
_geom_angle_site_symmetry_1
_geom_angle_site_symmetry_3
C14 O3 C15 60.59(19) . .
C21 O5 C24 122.0(3) . .
C2 C1 C10 113.5(2) . .
C3 C2 C1 111.6(3) . .
O1 C3 C2 111.5(3) . .
O1 C3 C4 106.5(2) . .
C2 C3 C4 109.6(2) . .
C3 C4 C5 113.9(2) . .
O2 C5 C4 108.4(2) . .
O2 C5 C6 105.7(2) . .
O2 C5 C10 107.3(2) . .
C4 C5 C6 110.0(2) . .
C4 C5 C10 112.4(2) . .
C6 C5 C10 112.7(2) . .
C7 C6 C5 113.3(2) . .
C6 C7 C8 110.0(2) . .
C7 C8 C9 110.3(2) . .
C14 C8 C7 113.4(2) . .
C14 C8 C9 110.4(2) . .
C8 C9 C10 110.3(2) . .
C11 C9 C8 111.0(2) . .
C11 C9 C10 113.1(2) . .
C1 C10 C5 109.7(2) . .
C1 C10 C9 112.5(2) . .
C5 C10 C9 111.0(2) . .
C19 C10 C1 108.0(2) . .
C19 C10 C5 108.0(2) . .
C19 C10 C9 107.5(2) . .
C12 C11 C9 113.2(2) . .
C11 C12 C13 112.7(3) . .
C12 C13 C17 108.2(2) . .
C14 C13 C12 105.4(2) . .
C14 C13 C17 104.8(2) . .
C14 C13 C18 113.6(2) . .
C18 C13 C12 111.5(2) . .
C18 C13 C17 112.8(2) . .
O3 C14 C8 116.4(2) . .
O3 C14 C13 113.0(2) . .
O3 C14 C15 59.85(19) . .
C8 C14 C13 118.4(2) . .
C15 C14 C8 126.9(3) . .
C15 C14 C13 108.7(3) . .
O3 C15 C14 59.56(19) . .
O3 C15 C16 113.1(2) . .
C14 C15 C16 110.4(3) . .
C15 C16 C17 105.2(3) . .
C16 C17 C13 104.9(2) . .
C20 C17 C13 116.5(2) . .
C20 C17 C16 113.4(3) . .
O4 C19 C10 124.1(3) . .
C21 C20 C17 119.4(3) . .
C21 C20 C22 116.3(3) . .
C22 C20 C17 124.3(3) . .
C20 C21 O5 123.1(3) . .
C23 C22 C20 121.1(3) . .
C22 C23 C24 121.9(3) . .
O5 C24 C23 115.5(3) . .
O6 C24 O5 117.6(3) . .
O6 C24 C23 126.9(3) . .

loop_
_geom_bond_atom_site_label_1
_geom_bond_atom_site_label_2
_geom_bond_distance
_geom_bond_site_symmetry_2
O1 C3 1.436(4) .
O2 C5 1.451(3) .
O3 C14 1.448(3) .
O3 C15 1.453(4) .
O4 C19 1.201(4) .
O5 C21 1.364(4) .
O5 C24 1.379(4) .
O6 C24 1.209(4) .
C1 C2 1.531(5) .
C1 C10 1.547(4) .
C2 C3 1.516(4) .
C3 C4 1.518(4) .
C4 C5 1.525(4) .
C5 C6 1.527(4) .
C5 C10 1.562(4) .
C6 C7 1.526(4) .
C7 C8 1.527(4) .
C8 C9 1.548(4) .
C8 C14 1.507(4) .
C9 C10 1.571(4) .
C9 C11 1.531(4) .
C10 C19 1.515(4) .
C11 C12 1.527(4) .
C12 C13 1.546(4) .
C13 C14 1.516(4) .
C13 C17 1.568(4) .
C13 C18 1.524(4) .
C14 C15 1.463(4) .
C15 C16 1.498(5) .
C16 C17 1.550(4) .
C17 C20 1.520(4) .
C20 C21 1.352(4) .
C20 C22 1.421(4) .
C22 C23 1.349(4) .
C23 C24 1.421(4) .
O7 C25 1.350(5) .
